data_7208388
loop_
_publ_author_name
'Inge, A. Ken'
'Sun, Junliang'
'Moraga, Francisca'
'Guo, Bing'
'Zou, Xiaodong'

_publ_section_title
;
 Three low-dimensional open-germanates based on the 44 net
;
_journal_issue 17
_journal_name_full CrystEngComm
_journal_page_first 5465
_journal_paper_doi 10.1039/c2ce25665g
_journal_volume 14
_journal_year 2012
_chemical_formula_sum 'C46.56 H154.45 Ge35.26 N23.28 O88.56'
_chemical_formula_weight 5034.09
_chemical_name_common SU-73
_chemical_name_systematic
;
?
;
_space_group_IT_number 54
_symmetry_cell_setting orthorhombic
_symmetry_space_group_name_Hall '-P 2a 2ac'
_symmetry_space_group_name_H-M 'P c c a'
_atom_sites_solution_hydrogens geom
_atom_sites_solution_primary direct
_atom_sites_solution_secondary difmap
_audit_creation_method SHELXL-97
_cell_angle_alpha 90.00
_cell_angle_beta 90.00
_cell_angle_gamma 90.00
_cell_formula_units_Z 4
_cell_length_a 54.371(11)
_cell_length_b 8.8600(18)
_cell_length_c 31.224(6)
_cell_measurement_temperature 100(2)
_cell_volume 15041(5)
_computing_structure_refinement 'SHELXL-97 (Sheldrick, 1997)'
_computing_structure_solution 'SHELXS-97 (Sheldrick, 1990)'
_diffrn_ambient_temperature 100(2)
_diffrn_measured_fraction_theta_full 0.993
_diffrn_measured_fraction_theta_max 0.993
_diffrn_radiation_monochromator graphite
_diffrn_radiation_type synchrotron
_diffrn_radiation_wavelength 0.90770
_diffrn_reflns_av_R_equivalents 0.1138
_diffrn_reflns_av_sigmaI/netI 0.0547
_diffrn_reflns_limit_h_max 64
_diffrn_reflns_limit_h_min -65
_diffrn_reflns_limit_k_max 10
_diffrn_reflns_limit_k_min -10
_diffrn_reflns_limit_l_max 37
_diffrn_reflns_limit_l_min -37
_diffrn_reflns_number 180891
_diffrn_reflns_theta_full 33.48
_diffrn_reflns_theta_max 33.48
_diffrn_reflns_theta_min 3.09
_exptl_absorpt_coefficient_mu 13.274
_exptl_absorpt_correction_T_max 1.0000
_exptl_absorpt_correction_T_min 0.9856
_exptl_absorpt_correction_type multi-scan
_exptl_absorpt_process_details
; Shape and scale corrections using equivalent reflections.
Shape function based on spherical harmonics.
Highest even and odd order for spherical harmonics: 8 and 1
Point group: 222
Friedel opposites are not equivalent.
;
_exptl_crystal_colour colorless
_exptl_crystal_density_diffrn 2.155
_exptl_crystal_density_method 'not measured'
_exptl_crystal_description rod
_exptl_crystal_F_000 9177
_exptl_crystal_size_max 0.10
_exptl_crystal_size_mid 0.01
_exptl_crystal_size_min 0.01
_platon_squeeze_details
;
;
_refine_diff_density_max 2.878
_refine_diff_density_min -1.529
_refine_diff_density_rms 0.233
_refine_ls_extinction_method none
_refine_ls_goodness_of_fit_ref 1.005
_refine_ls_hydrogen_treatment constr
_refine_ls_matrix_type full
_refine_ls_number_parameters 727
_refine_ls_number_reflns 14057
_refine_ls_number_restraints 36
_refine_ls_restrained_S_all 1.004
_refine_ls_R_factor_all 0.0784
_refine_ls_R_factor_gt 0.0535
_refine_ls_shift/su_max 0.006
_refine_ls_shift/su_mean 0.000
_refine_ls_structure_factor_coef Fsqd
_refine_ls_weighting_details 'calc w=1/[\s^2^(Fo^2^)+(0.0987P)^2^+0.0000P] where P=(Fo^2^+2Fc^2^)/3'
_refine_ls_weighting_scheme calc
_refine_ls_wR_factor_gt 0.1360
_refine_ls_wR_factor_ref 0.1464
_reflns_number_gt 10647
_reflns_number_total 14057
_reflns_threshold_expression >2sigma(I)
_cod_data_source_file c2ce25665g.txt
_cod_data_source_block SU-72
_cod_database_code 7208388

loop_
_symmetry_equiv_pos_as_xyz
'x, y, z'
'-x+1/2, -y, z'
'-x, y, -z+1/2'
'x+1/2, -y, -z+1/2'
'-x, -y, -z'
'x-1/2, y, -z'
'x, -y, z-1/2'
'-x-1/2, y, z-1/2'

loop_
_atom_site_label
_atom_site_type_symbol
_atom_site_fract_x
_atom_site_fract_y
_atom_site_fract_z
_atom_site_U_iso_or_equiv
_atom_site_adp_type
_atom_site_occupancy
_atom_site_symmetry_multiplicity
_atom_site_calc_flag
_atom_site_refinement_flags
_atom_site_disorder_assembly
_atom_site_disorder_group
Ge1 Ge 0.2500 0.5000 0.11213(4) 0.0135(3) Uani 1 2 d S . .
Ge2 Ge 0.228596(19) 0.40132(11) 0.00474(3) 0.0242(2) Uani 1 1 d . . .
Ge3 Ge 0.202131(16) 0.61009(9) 0.06832(3) 0.01428(19) Uani 1 1 d . . .
Ge4 Ge 0.246891(17) 0.81354(9) 0.06928(3) 0.0185(2) Uani 1 1 d . . .
Ge5 Ge 0.133308(16) 0.50746(8) 0.20008(3) 0.01002(18) Uani 1 1 d . . .
Ge6 Ge 0.075535(16) 0.60190(9) 0.15299(3) 0.01041(18) Uani 1 1 d . . .
Ge7 Ge 0.102503(15) 0.40035(8) 0.09506(3) 0.00890(17) Uani 1 1 d . . .
Ge8 Ge 0.082459(16) 0.39851(8) 0.23112(2) 0.01084(18) Uani 1 1 d . . .
Ge9 Ge 0.147110(16) 0.61389(8) 0.10964(3) 0.01081(18) Uani 1 1 d . . .
Ge10 Ge 0.117556(16) 0.82269(8) 0.16660(3) 0.01142(18) Uani 1 1 d . . .
Ge11 Ge 0.113255(16) 0.19554(8) 0.17415(2) 0.00917(18) Uani 1 1 d . . .
Ge12 Ge 0.098449(15) 0.47586(8) -0.09470(3) 0.00850(17) Uani 1 1 d . . .
Ge13 Ge 0.035302(16) 0.37418(9) -0.11396(3) 0.01297(18) Uani 1 1 d . . .
Ge14 Ge 0.041407(16) 0.56779(9) -0.04003(3) 0.01310(19) Uani 1 1 d . . .
Ge15 Ge 0.065905(16) 0.58920(8) -0.16974(2) 0.01029(18) Uani 1 1 d . . .
Ge16 Ge 0.073151(17) 0.78877(8) -0.09174(3) 0.01128(18) Uani 1 1 d . . .
Ge17 Ge 0.075210(16) 0.16105(8) -0.08114(3) 0.01030(18) Uani 1 1 d . . .
Ge18 Ge 0.082639(16) 0.36439(8) -0.00348(2) 0.00953(18) Uani 1 1 d . . .
O1 O 0.2500 0.5000 0.1700(2) 0.0086(14) Uani 1 2 d SU . .
H1 H 0.2612 0.4461 0.1788 0.013 Uiso 0.25 1 calc PR . .
O2 O 0.2500 0.5000 0.0504(3) 0.0175(17) Uani 1 2 d S . .
O3 O 0.24518(11) 0.2919(6) 0.1132(2) 0.0223(13) Uani 1 1 d . . .
O4 O 0.21512(11) 0.5269(6) 0.11268(19) 0.0165(12) Uani 1 1 d . . .
O5 O 0.21311(13) 0.3274(8) -0.0409(2) 0.0328(16) Uani 1 1 d . . .
H5 H 0.2077 0.3972 -0.0554 0.049 Uiso 1 1 calc R . .
O6 O 0.2500 0.5000 -0.0277(3) 0.031(2) Uani 1 2 d S . .
O7 O 0.20193(11) 0.4927(7) 0.0236(2) 0.0223(13) Uani 1 1 d . . .
O8 O 0.26551(11) 0.7820(6) 0.0246(2) 0.0244(14) Uani 1 1 d . . .
O9 O 0.21596(11) 0.7838(6) 0.0558(2) 0.0225(14) Uani 1 1 d . . .
O10 O 0.2500 1.0000 0.0858(4) 0.033(2) Uani 1 2 d S . .
O11 O 0.17128(11) 0.6575(6) 0.07523(19) 0.0197(13) Uani 1 1 d . . .
O12 O 0.15765(9) 0.5086(5) 0.23909(14) 0.0028(9) Uani 1 1 d U . .
H12 H 0.1540 0.4529 0.2591 0.004 Uiso 1 1 calc R . .
O13 O 0.10759(10) 0.5086(6) 0.15681(17) 0.0131(11) Uani 1 1 d . . .
O14 O 0.11020(11) 0.4807(6) 0.24407(17) 0.0154(12) Uani 1 1 d . . .
O15 O 0.15698(10) 0.5352(5) 0.15654(18) 0.0142(12) Uani 1 1 d . . .
O16 O 0.12993(11) 0.7168(6) 0.20775(16) 0.0146(12) Uani 1 1 d . . .
O17 O 0.13772(10) 0.3006(5) 0.19335(17) 0.0122(11) Uani 1 1 d . . .
O18 O 0.09451(11) 0.3124(6) 0.04538(18) 0.0175(12) Uani 1 1 d . . .
O19 O 0.04519(9) 0.6721(5) 0.14054(15) 0.0052(9) Uani 1 1 d U . .
H19 H 0.0457 0.7214 0.1183 0.008 Uiso 1 1 calc R . .
O20 O 0.07513(10) 0.5061(6) 0.10261(17) 0.0122(11) Uani 1 1 d . . .
O21 O 0.06364(11) 0.5141(6) 0.19944(18) 0.0161(12) Uani 1 1 d . . .
O22 O 0.08624(11) 0.7893(6) 0.15934(18) 0.0155(12) Uani 1 1 d . . .
O23 O 0.10708(10) 0.2245(6) 0.11991(16) 0.0124(11) Uani 1 1 d . . .
O24 O 0.12873(10) 0.4993(6) 0.07709(16) 0.0122(11) Uani 1 1 d . . .
O25 O 0.08650(10) 0.2256(6) 0.20471(17) 0.0140(11) Uani 1 1 d . . .
O26 O 0.13280(11) 0.7885(5) 0.11772(16) 0.0134(11) Uani 1 1 d . . .
O27 O 0.06499(11) 0.3599(6) 0.27660(18) 0.0169(12) Uani 1 1 d . . .
O28 O 0.13114(9) 0.4778(5) -0.10433(14) 0.0027(9) Uani 1 1 d U . .
H28 H 0.1342 0.5334 -0.1246 0.004 Uiso 1 1 calc R . .
O29 O 0.06327(10) 0.4747(5) -0.08469(17) 0.0123(11) Uani 1 1 d . . .
O30 O 0.09845(10) 0.2683(5) -0.10345(16) 0.0116(11) Uani 1 1 d . . .
O31 O 0.09939(10) 0.6821(6) -0.08516(17) 0.0137(12) Uani 1 1 d . . .
O32 O 0.10497(10) 0.4478(5) -0.03528(16) 0.0111(11) Uani 1 1 d . . .
O33 O 0.09306(10) 0.5054(6) -0.15398(17) 0.0127(11) Uani 1 1 d . . .
O34 O 0.00687(10) 0.3019(6) -0.13381(17) 0.0125(11) Uani 1 1 d U . .
H34 H 0.0003 0.2501 -0.1153 0.019 Uiso 1 1 calc R . .
O35 O 0.01678(11) 0.6341(6) -0.00583(18) 0.0186(12) Uani 1 1 d . . .
H35 H 0.0224 0.6913 0.0124 0.028 Uiso 1 1 calc R . .
O36 O 0.01955(11) 0.4631(6) -0.07114(18) 0.0174(12) Uani 1 1 d . . .
O37 O 0.04056(11) 0.4680(6) -0.16292(17) 0.0156(12) Uani 1 1 d . . .
O38 O 0.04724(11) 0.1900(6) -0.10714(17) 0.0157(12) Uani 1 1 d . . .
O39 O 0.07225(10) 0.1940(6) -0.02592(17) 0.0127(11) Uani 1 1 d . . .
O40 O 0.05042(11) 0.7540(6) -0.05340(17) 0.0164(12) Uani 1 1 d . . .
O41 O 0.06057(11) 0.7602(6) -0.14292(17) 0.0140(12) Uani 1 1 d . . .
O42 O 0.12208(11) 0.0092(6) 0.18115(18) 0.0172(12) Uani 1 1 d . . .
O43 O 0.05731(11) 0.4849(6) 0.00348(17) 0.0151(12) Uani 1 1 d . . .
O44 O 0.08307(12) -0.0276(6) -0.08735(19) 0.0213(13) Uani 1 1 d . . .
N4 N 0.1312(2) -0.3098(14) -0.0037(4) 0.063(3) Uiso 1 1 d . . .
N5 N 0.1524(3) -0.0153(18) -0.0117(5) 0.086(4) Uiso 1 1 d . . .
N6 N 0.1550(3) 0.2677(19) -0.0564(5) 0.094(5) Uiso 1 1 d . . .
C7 C 0.1519(3) -0.2705(18) -0.0348(5) 0.070(4) Uiso 1 1 d . . .
C8 C 0.1690(4) -0.141(3) -0.0162(7) 0.106(7) Uiso 1 1 d . . .
C9 C 0.1336(4) -0.045(3) 0.0220(7) 0.105(7) Uiso 1 1 d . . .
C10 C 0.1157(4) -0.181(2) 0.0078(6) 0.088(5) Uiso 1 1 d . . .
C11 C 0.1676(4) 0.112(2) 0.0043(6) 0.096(6) Uiso 1 1 d . . .
C12 C 0.1566(3) 0.2552(18) -0.0091(5) 0.064(4) Uiso 1 1 d . . .
N7 N 0.02589(17) 0.8100(10) 0.0626(3) 0.036(2) Uiso 1 1 d . . .
N8 N 0.03258(16) 1.1108(9) 0.0943(3) 0.0302(18) Uiso 1 1 d . . .
N9 N 0.02670(16) 1.4205(9) 0.0805(3) 0.0295(18) Uiso 1 1 d . . .
C13 C 0.0506(2) 0.8857(13) 0.0586(4) 0.044(3) Uiso 1 1 d . . .
C14 C 0.0532(2) 0.9986(14) 0.0949(4) 0.045(3) Uiso 1 1 d . . .
C15 C 0.0084(2) 1.0379(13) 0.0978(4) 0.039(3) Uiso 1 1 d . . .
C16 C 0.0058(2) 0.9291(13) 0.0598(4) 0.039(3) Uiso 1 1 d . . .
C17 C 0.0362(2) 1.2169(12) 0.1307(3) 0.034(2) Uiso 1 1 d . . .
C18 C 0.0202(2) 1.3568(12) 0.1235(3) 0.036(2) Uiso 1 1 d . . .
N10 N 0.19027(18) 0.2959(11) 0.1567(3) 0.040(2) Uiso 1 1 d . . .
N11 N 0.1966(3) -0.009(2) 0.1818(6) 0.102(5) Uiso 1 1 d . . .
C19 C 0.2017(3) 0.2600(15) 0.1988(4) 0.052(3) Uiso 1 1 d . . .
C21 C 0.1834(5) 0.023(3) 0.1426(9) 0.129(9) Uiso 1 1 d . . .
C22 C 0.1879(4) 0.171(2) 0.1279(6) 0.086(5) Uiso 1 1 d . . .
OW1 O 0.2500 0.0000 0.1819(16) 0.28(2) Uiso 1 2 d S . .
OW2 O 0.1424(6) 0.022(4) -0.0974(10) 0.270(14) Uiso 1 1 d . . .
N1 N 0.11314(17) 0.2616(10) -0.2034(3) 0.027(2) Uiso 0.88 1 d P A 1
N2 N 0.1253(2) -0.0423(14) -0.1891(4) 0.052(3) Uiso 0.88 1 d P A 1
N3 N 0.1518(5) -0.419(3) -0.1782(9) 0.146(11) Uiso 0.88 1 d P A 1
C1 C 0.0947(4) 0.150(2) -0.2012(6) 0.072(5) Uiso 0.88 1 d P A 1
C2 C 0.1018(3) -0.0096(18) -0.2063(5) 0.055(4) Uiso 0.88 1 d P A 1
C3 C 0.1438(4) 0.060(2) -0.2002(7) 0.080(5) Uiso 0.88 1 d P A 1
C4 C 0.1384(3) 0.2234(16) -0.1862(4) 0.045(3) Uiso 0.88 1 d P A 1
C5 C 0.1317(4) -0.198(2) -0.1947(7) 0.086(6) Uiso 0.88 1 d P A 1
C6 C 0.1531(4) -0.250(2) -0.1709(7) 0.081(6) Uiso 0.88 1 d P A 1
Ge19 Ge 0.19561(12) 0.5367(7) -0.1510(2) 0.0102(13) Uiso 0.13 1 d P B 2
O45 O 0.1839(9) 0.393(5) -0.1235(14) 0.019(4) Uiso 0.13 1 d P B 2
O46 O 0.2005(9) 0.416(5) -0.1966(15) 0.019(4) Uiso 0.13 1 d P B 2
O47 O 0.2261(9) 0.486(5) -0.1330(14) 0.019(4) Uiso 0.13 1 d P B 2
O48 O 0.2094(9) 0.666(5) -0.1877(15) 0.019(4) Uiso 0.13 1 d P B 2
O49 O 0.1925(9) 0.619(5) -0.0981(15) 0.019(4) Uiso 0.13 1 d P B 2
O50 O 0.1622(10) 0.590(6) -0.1715(16) 0.019(4) Uiso 0.13 1 d P B 2
N12A N 0.2271(6) 0.745(3) 0.2075(9) 0.105(8) Uiso 0.61(2) 1 d P . 3
C23A C 0.1877(14) 0.818(9) 0.181(2) 0.22(3) Uiso 0.61(2) 1 d P . 3
C20A C 0.1920(5) -0.115(3) -0.2824(9) 0.070(8) Uiso 0.61(2) 1 d P . 3
C24A C 0.2034(5) 0.262(3) -0.2978(8) 0.060(6) Uiso 0.61(2) 1 d P . 3
N12B N 0.2034(9) 0.616(6) 0.2080(15) 0.105(8) Uiso 0.39 1 d P . 4
C23B C 0.1876(7) 0.140(4) -0.2803(12) 0.053(9) Uiso 0.39(2) 1 d P . 4
C20B C 0.2157(15) 0.111(9) 0.194(2) 0.15(3) Uiso 0.39(2) 1 d P . 4
C24B C 0.1982(7) 0.242(5) -0.2717(13) 0.060(6) Uiso 0.39 1 d P . 4

loop_
_atom_site_aniso_label
_atom_site_aniso_U_11
_atom_site_aniso_U_22
_atom_site_aniso_U_33
_atom_site_aniso_U_23
_atom_site_aniso_U_13
_atom_site_aniso_U_12
Ge1 0.0132(6) 0.0051(5) 0.0223(6) 0.000 0.000 0.0015(4)
Ge2 0.0193(5) 0.0190(5) 0.0341(6) -0.0031(4) 0.0026(4) 0.0022(4)
Ge3 0.0105(5) 0.0064(4) 0.0259(5) 0.0014(3) -0.0004(4) -0.0006(3)
Ge4 0.0117(5) 0.0042(4) 0.0396(6) 0.0029(3) -0.0033(4) -0.0011(3)
Ge5 0.0154(5) 0.0020(3) 0.0126(4) 0.0004(3) -0.0037(3) 0.0008(3)
Ge6 0.0145(5) 0.0056(3) 0.0112(4) 0.0006(3) -0.0003(3) 0.0017(3)
Ge7 0.0120(4) 0.0045(3) 0.0101(4) 0.0009(3) -0.0005(3) 0.0000(3)
Ge8 0.0175(5) 0.0053(4) 0.0097(4) -0.0009(3) 0.0009(3) 0.0002(3)
Ge9 0.0114(4) 0.0044(3) 0.0166(4) 0.0008(3) -0.0006(3) -0.0001(3)
Ge10 0.0194(5) 0.0013(3) 0.0136(4) 0.0006(3) -0.0018(3) 0.0015(3)
Ge11 0.0154(5) 0.0015(3) 0.0106(4) 0.0002(3) -0.0009(3) 0.0006(3)
Ge12 0.0125(4) 0.0024(3) 0.0106(4) 0.0005(3) 0.0011(3) 0.0000(3)
Ge13 0.0141(5) 0.0102(4) 0.0145(4) 0.0030(3) -0.0006(3) -0.0013(3)
Ge14 0.0168(5) 0.0086(4) 0.0139(4) 0.0027(3) 0.0008(3) 0.0016(3)
Ge15 0.0174(5) 0.0047(3) 0.0087(4) 0.0008(3) 0.0007(3) 0.0006(3)
Ge16 0.0202(5) 0.0027(3) 0.0110(4) -0.0007(3) 0.0006(3) 0.0012(3)
Ge17 0.0182(5) 0.0024(3) 0.0103(4) -0.0002(3) -0.0007(3) -0.0012(3)
Ge18 0.0150(5) 0.0044(3) 0.0091(4) 0.0002(3) 0.0002(3) 0.0000(3)
O1 0.0090(17) 0.0082(16) 0.0088(16) 0.000 0.000 0.0009(10)
O2 0.022(5) 0.007(3) 0.024(4) 0.000 0.000 0.003(3)
O3 0.022(3) 0.011(3) 0.034(3) 0.005(2) 0.009(3) 0.001(2)
O4 0.016(3) 0.007(2) 0.026(3) -0.002(2) 0.001(2) 0.000(2)
O5 0.031(4) 0.030(4) 0.037(4) -0.014(3) -0.004(3) 0.001(3)
O6 0.030(6) 0.036(5) 0.027(5) 0.000 0.000 0.002(4)
O7 0.013(3) 0.020(3) 0.034(3) -0.006(3) -0.006(3) 0.000(2)
O8 0.017(3) 0.013(3) 0.043(4) 0.010(3) 0.004(3) -0.002(2)
O9 0.013(3) 0.006(2) 0.049(4) 0.007(2) -0.004(3) -0.002(2)
O10 0.027(5) 0.007(4) 0.064(7) 0.000 0.000 -0.002(4)
O11 0.014(3) 0.016(3) 0.030(3) 0.007(2) 0.000(3) 0.000(2)
O12 0.0030(11) 0.0021(11) 0.0033(11) 0.0004(7) -0.0011(7) -0.0006(7)
O13 0.017(3) 0.008(2) 0.015(3) -0.001(2) 0.000(2) 0.002(2)
O14 0.026(3) 0.007(2) 0.013(3) -0.003(2) -0.004(2) -0.002(2)
O15 0.014(3) 0.005(2) 0.024(3) 0.001(2) 0.002(2) 0.001(2)
O16 0.025(3) 0.008(2) 0.010(3) -0.001(2) -0.004(2) -0.002(2)
O17 0.015(3) 0.005(2) 0.016(3) 0.002(2) -0.003(2) 0.000(2)
O18 0.025(3) 0.010(3) 0.018(3) 0.001(2) -0.001(2) 0.002(2)
O19 0.0054(13) 0.0048(12) 0.0054(12) 0.0005(9) -0.0003(9) 0.0008(9)
O20 0.013(3) 0.012(2) 0.012(3) 0.002(2) -0.003(2) 0.004(2)
O21 0.019(3) 0.012(3) 0.018(3) 0.001(2) -0.001(2) 0.002(2)
O22 0.018(3) 0.004(2) 0.024(3) -0.001(2) -0.003(2) 0.003(2)
O23 0.018(3) 0.007(2) 0.013(3) 0.002(2) 0.000(2) 0.000(2)
O24 0.018(3) 0.009(2) 0.010(2) 0.003(2) 0.002(2) -0.001(2)
O25 0.019(3) 0.007(2) 0.016(3) -0.001(2) -0.001(2) -0.003(2)
O26 0.022(3) 0.004(2) 0.014(3) -0.0002(19) 0.001(2) 0.003(2)
O27 0.020(3) 0.012(3) 0.019(3) -0.006(2) -0.001(2) -0.002(2)
O28 0.0027(12) 0.0022(12) 0.0034(12) 0.0010(9) 0.0006(9) -0.0004(9)
O29 0.018(3) 0.006(2) 0.014(3) 0.001(2) 0.001(2) 0.002(2)
O30 0.017(3) 0.006(2) 0.012(3) 0.000(2) 0.000(2) 0.001(2)
O31 0.020(3) 0.005(2) 0.016(3) 0.001(2) -0.001(2) -0.001(2)
O32 0.016(3) 0.006(2) 0.011(3) 0.003(2) -0.003(2) 0.000(2)
O33 0.015(3) 0.011(2) 0.013(3) 0.001(2) 0.005(2) 0.002(2)
O34 0.0118(14) 0.0125(13) 0.0131(14) 0.0013(9) -0.0014(9) -0.0016(9)
O35 0.021(3) 0.019(3) 0.016(3) -0.003(2) 0.006(2) 0.002(2)
O36 0.016(3) 0.021(3) 0.016(3) 0.004(2) 0.000(2) 0.002(2)
O37 0.020(3) 0.012(3) 0.015(3) 0.001(2) -0.003(2) -0.003(2)
O38 0.024(3) 0.008(2) 0.015(3) 0.002(2) -0.004(2) -0.005(2)
O39 0.019(3) 0.007(2) 0.012(3) 0.001(2) 0.002(2) -0.005(2)
O40 0.027(3) 0.004(2) 0.018(3) 0.000(2) 0.006(2) 0.006(2)
O41 0.020(3) 0.007(2) 0.015(3) 0.001(2) -0.003(2) 0.004(2)
O42 0.025(3) 0.009(3) 0.018(3) 0.000(2) -0.002(2) 0.002(2)
O43 0.020(3) 0.013(3) 0.011(3) -0.002(2) 0.005(2) 0.003(2)
O44 0.034(4) 0.008(3) 0.022(3) -0.002(2) 0.001(3) 0.004(2)

loop_
_atom_type_symbol
_atom_type_description
_atom_type_scat_dispersion_real
_atom_type_scat_dispersion_imag
_atom_type_scat_source
C C 0.0059 0.0028 'International Tables Vol C Tables 4.2.6.8 and 6.1.1.4'
H H 0.0000 0.0000 'International Tables Vol C Tables 4.2.6.8 and 6.1.1.4'
N N 0.0110 0.0057 'International Tables Vol C Tables 4.2.6.8 and 6.1.1.4'
O O 0.0186 0.0104 'International Tables Vol C Tables 4.2.6.8 and 6.1.1.4'
Ge Ge -0.5103 2.7209 'International Tables Vol C Tables 4.2.6.8 and 6.1.1.4'

loop_
_geom_angle_atom_site_label_1
_geom_angle_atom_site_label_2
_geom_angle_atom_site_label_3
_geom_angle
_geom_angle_site_symmetry_1
_geom_angle_site_symmetry_3
O1 Ge1 O3 89.0(2) . .
O1 Ge1 O3 89.0(2) . 2_565
O3 Ge1 O3 177.9(4) . 2_565
O1 Ge1 O4 89.48(18) . .
O3 Ge1 O4 89.0(2) . .
O3 Ge1 O4 90.9(2) 2_565 .
O1 Ge1 O4 89.48(18) . 2_565
O3 Ge1 O4 90.9(2) . 2_565
O3 Ge1 O4 89.0(2) 2_565 2_565
O4 Ge1 O4 179.0(4) . 2_565
O1 Ge1 O2 180.0 . .
O3 Ge1 O2 91.0(2) . .
O3 Ge1 O2 91.0(2) 2_565 .
O4 Ge1 O2 90.52(18) . .
O4 Ge1 O2 90.52(18) 2_565 .
O7 Ge2 O8 117.0(3) . 2_565
O7 Ge2 O6 120.3(2) . .
O8 Ge2 O6 122.3(2) 2_565 .
O7 Ge2 O5 92.8(3) . .
O8 Ge2 O5 91.7(3) 2_565 .
O6 Ge2 O5 91.9(3) . .
O7 Ge2 O2 92.2(2) . .
O8 Ge2 O2 92.6(2) 2_565 .
O6 Ge2 O2 79.3(3) . .
O5 Ge2 O2 171.2(3) . .
O7 Ge2 Ge2 112.44(19) . 2_565
O8 Ge2 Ge2 114.0(2) 2_565 2_565
O6 Ge2 Ge2 34.9(3) . 2_565
O5 Ge2 Ge2 126.8(2) . 2_565
O2 Ge2 Ge2 44.41(17) . 2_565
O4 Ge3 O7 113.1(3) . .
O4 Ge3 O11 113.5(3) . .
O7 Ge3 O11 103.7(3) . .
O4 Ge3 O9 112.3(3) . .
O7 Ge3 O9 110.4(3) . .
O11 Ge3 O9 103.2(3) . .
O3 Ge4 O10 104.8(4) 2_565 .
O3 Ge4 O8 114.0(3) 2_565 .
O10 Ge4 O8 109.4(3) . .
O3 Ge4 O9 110.6(3) 2_565 .
O10 Ge4 O9 107.9(2) . .
O8 Ge4 O9 109.9(3) . .
O12 Ge5 O17 89.3(2) . .
O12 Ge5 O14 89.9(2) . .
O17 Ge5 O14 92.5(2) . .
O12 Ge5 O16 88.8(2) . .
O17 Ge5 O16 178.0(3) . .
O14 Ge5 O16 88.1(2) . .
O12 Ge5 O15 89.2(2) . .
O17 Ge5 O15 87.6(2) . .
O14 Ge5 O15 179.0(2) . .
O16 Ge5 O15 91.7(2) . .
O12 Ge5 O13 178.5(2) . .
O17 Ge5 O13 91.1(2) . .
O14 Ge5 O13 91.6(2) . .
O16 Ge5 O13 90.7(2) . .
O15 Ge5 O13 89.4(2) . .
O21 Ge6 O22 116.2(3) . .
O21 Ge6 O20 120.5(2) . .
O22 Ge6 O20 123.2(3) . .
O21 Ge6 O19 89.7(2) . .
O22 Ge6 O19 90.1(2) . .
O20 Ge6 O19 87.9(2) . .
O21 Ge6 O13 95.2(2) . .
O22 Ge6 O13 95.6(2) . .
O20 Ge6 O13 82.1(2) . .
O19 Ge6 O13 170.0(2) . .
O21 Ge6 Ge7 114.87(18) . .
O22 Ge6 Ge7 118.38(19) . .
O20 Ge6 Ge7 34.38(17) . .
O19 Ge6 Ge7 122.24(15) . .
O13 Ge6 Ge7 47.72(16) . .
O23 Ge7 O24 117.8(3) . .
O23 Ge7 O20 121.9(2) . .
O24 Ge7 O20 117.2(2) . .
O23 Ge7 O18 91.8(2) . .
O24 Ge7 O18 97.9(3) . .
O20 Ge7 O18 98.1(3) . .
O23 Ge7 O13 89.0(2) . .
O24 Ge7 O13 87.7(2) . .
O20 Ge7 O13 75.8(2) . .
O18 Ge7 O13 173.3(2) . .
O23 Ge7 Ge6 109.75(17) . .
O24 Ge7 Ge6 107.29(17) . .
O20 Ge7 Ge6 34.67(17) . .
O18 Ge7 Ge6 132.69(19) . .
O13 Ge7 Ge6 41.18(15) . .
O14 Ge8 O27 111.6(3) . .
O14 Ge8 O25 111.7(3) . .
O27 Ge8 O25 106.3(2) . .
O14 Ge8 O21 113.4(3) . .
O27 Ge8 O21 104.8(3) . .
O25 Ge8 O21 108.5(3) . .
O15 Ge9 O11 112.5(3) . .
O15 Ge9 O24 116.1(2) . .
O11 Ge9 O24 101.6(3) . .
O15 Ge9 O26 112.1(2) . .
O11 Ge9 O26 103.2(3) . .
O24 Ge9 O26 110.0(3) . .
O16 Ge10 O42 105.5(3) . 1_565
O16 Ge10 O22 112.7(3) . .
O42 Ge10 O22 109.6(3) 1_565 .
O16 Ge10 O26 111.6(3) . .
O42 Ge10 O26 108.9(3) 1_565 .
O22 Ge10 O26 108.5(3) . .
O17 Ge11 O42 104.8(3) . .
O17 Ge11 O23 113.9(3) . .
O42 Ge11 O23 108.4(2) . .
O17 Ge11 O25 111.5(2) . .
O42 Ge11 O25 107.7(3) . .
O23 Ge11 O25 110.2(3) . .
O28 Ge12 O31 89.4(2) . .
O28 Ge12 O30 89.1(2) . .
O31 Ge12 O30 178.2(3) . .
O28 Ge12 O33 89.3(2) . .
O31 Ge12 O33 91.4(2) . .
O30 Ge12 O33 89.6(2) . .
O28 Ge12 O32 88.9(2) . .
O31 Ge12 O32 88.1(2) . .
O30 Ge12 O32 90.8(2) . .
O33 Ge12 O32 178.1(2) . .
O28 Ge12 O29 179.6(2) . .
O31 Ge12 O29 90.4(2) . .
O30 Ge12 O29 91.0(2) . .
O33 Ge12 O29 90.3(2) . .
O32 Ge12 O29 91.5(2) . .
O37 Ge13 O38 118.7(3) . .
O37 Ge13 O36 121.5(3) . .
O38 Ge13 O36 119.8(3) . .
O37 Ge13 O34 90.5(3) . .
O38 Ge13 O34 91.6(2) . .
O36 Ge13 O34 90.2(3) . .
O37 Ge13 O29 93.6(2) . .
O38 Ge13 O29 94.4(2) . .
O36 Ge13 O29 79.8(2) . .
O34 Ge13 O29 169.9(2) . .
O37 Ge13 Ge14 113.16(17) . .
O38 Ge13 Ge14 114.11(18) . .
O36 Ge13 Ge14 35.95(19) . .
O34 Ge13 Ge14 126.08(18) . .
O29 Ge13 Ge14 43.89(16) . .
O43 Ge14 O40 115.6(3) . .
O43 Ge14 O36 121.7(3) . .
O40 Ge14 O36 122.5(3) . .
O43 Ge14 O35 92.5(3) . .
O40 Ge14 O35 92.4(3) . .
O36 Ge14 O35 89.8(3) . .
O43 Ge14 O29 94.2(2) . .
O40 Ge14 O29 93.2(2) . .
O36 Ge14 O29 78.7(2) . .
O35 Ge14 O29 168.5(3) . .
O43 Ge14 Ge13 114.97(17) . .
O40 Ge14 Ge13 113.32(18) . .
O36 Ge14 Ge13 35.48(18) . .
O35 Ge14 Ge13 125.3(2) . .
O29 Ge14 Ge13 43.22(16) . .
O33 Ge15 O27 114.3(3) . 7_565
O33 Ge15 O41 112.2(3) . .
O27 Ge15 O41 103.4(2) 7_565 .
O33 Ge15 O37 111.9(3) . .
O27 Ge15 O37 104.6(3) 7_565 .
O41 Ge15 O37 109.8(3) . .
O44 Ge16 O31 104.5(3) 1_565 .
O44 Ge16 O40 109.5(3) 1_565 .
O31 Ge16 O40 114.0(3) . .
O44 Ge16 O41 109.3(3) 1_565 .
O31 Ge16 O41 110.6(2) . .
O40 Ge16 O41 108.8(3) . .
O30 Ge17 O44 107.7(3) . .
O30 Ge17 O38 111.7(2) . .
O44 Ge17 O38 107.7(3) . .
O30 Ge17 O39 111.8(2) . .
O44 Ge17 O39 107.0(3) . .
O38 Ge17 O39 110.7(3) . .
O18 Ge18 O32 111.1(3) . .
O18 Ge18 O43 110.3(3) . .
O32 Ge18 O43 111.2(2) . .
O18 Ge18 O39 104.1(3) . .
O32 Ge18 O39 111.3(2) . .
O43 Ge18 O39 108.6(3) . .
Ge1 O2 Ge2 134.41(17) . .
Ge1 O2 Ge2 134.41(17) . 2_565
Ge2 O2 Ge2 91.2(3) . 2_565
Ge4 O3 Ge1 119.3(3) 2_565 .
Ge3 O4 Ge1 116.9(3) . .
Ge2 O6 Ge2 110.3(5) . 2_565
Ge3 O7 Ge2 122.6(3) . .
Ge4 O8 Ge2 122.2(3) . 2_565
Ge4 O9 Ge3 119.2(3) . .
Ge4 O10 Ge4 145.4(7) . 2_575
Ge9 O11 Ge3 138.6(3) . .
Ge6 O13 Ge5 133.9(3) . .
Ge6 O13 Ge7 91.1(2) . .
Ge5 O13 Ge7 134.9(3) . .
Ge8 O14 Ge5 117.9(3) . .
Ge9 O15 Ge5 117.1(3) . .
Ge10 O16 Ge5 118.6(3) . .
Ge11 O17 Ge5 118.0(3) . .
Ge18 O18 Ge7 138.0(3) . .
Ge7 O20 Ge6 111.0(3) . .
Ge8 O21 Ge6 120.4(3) . .
Ge10 O22 Ge6 119.7(3) . .
Ge11 O23 Ge7 125.8(3) . .
Ge9 O24 Ge7 124.4(3) . .
Ge8 O25 Ge11 119.4(3) . .
Ge9 O26 Ge10 119.1(3) . .
Ge15 O27 Ge8 136.1(3) 7_566 .
Ge12 O29 Ge13 133.2(3) . .
Ge12 O29 Ge14 133.9(3) . .
Ge13 O29 Ge14 92.9(2) . .
Ge17 O30 Ge12 119.0(3) . .
Ge16 O31 Ge12 119.9(3) . .
Ge18 O32 Ge12 118.9(3) . .
Ge15 O33 Ge12 118.1(3) . .
Ge13 O36 Ge14 108.6(3) . .
Ge15 O37 Ge13 121.3(3) . .
Ge17 O38 Ge13 120.8(3) . .
Ge17 O39 Ge18 120.3(3) . .
Ge16 O40 Ge14 121.4(3) . .
Ge15 O41 Ge16 119.6(3) . .
Ge10 O42 Ge11 146.8(4) 1_545 .
Ge18 O43 Ge14 122.7(3) . .
Ge16 O44 Ge17 147.4(4) 1_545 .
C10 N4 C7 113.8(13) . .
C8 N5 C11 105.6(16) . .
C8 N5 C9 111.3(17) . .
C11 N5 C9 106.2(16) . .
N4 C7 C8 111.5(14) . .
N5 C8 C7 103.1(17) . .
N5 C9 C10 110.8(17) . .
N4 C10 C9 107.6(16) . .
C12 C11 N5 109.5(16) . .
C11 C12 N6 111.9(15) . .
C13 N7 C16 109.0(9) . .
C15 N8 C17 109.8(8) . .
C15 N8 C14 112.1(8) . .
C17 N8 C14 108.0(8) . .
N7 C13 C14 108.4(10) . .
N8 C14 C13 110.8(10) . .
N8 C15 C16 107.6(9) . .
N7 C16 C15 108.8(9) . .
N8 C17 C18 108.9(8) . .
N9 C18 C17 107.4(8) . .
C22 N10 C19 115.3(11) . .
C21 N11 C20B 114(3) . .
C21 N11 C20A 112.3(19) . 7_556
C20B N11 C20A 57(3) . 7_556
C21 N11 C23A 92(3) . 1_545
C20B N11 C23A 150(4) . 1_545
C20A N11 C23A 128(3) 7_556 1_545
C21 N11 C23B 125(2) . 7_556
C20B N11 C23B 119(3) . 7_556
C20A N11 C23B 86.5(18) 7_556 7_556
C23A N11 C23B 44(3) 1_545 7_556
N10 C19 C20A 112.3(14) . 7_556
N10 C19 C20B 108(3) . .
C20A C19 C20B 58(3) 7_556 .
C22 C21 N11 112(2) . .
C21 C22 N10 121.9(19) . .
C1 N1 C4 118.1(11) . .
C3 N2 C2 115.0(14) . .
C3 N2 C5 114.6(16) . .
C2 N2 C5 111.8(14) . .
N1 C1 C2 118.7(15) . .
N2 C2 C1 113.1(14) . .
N2 C3 C4 113.6(16) . .
N1 C4 C3 106.4(12) . .
N2 C5 C6 115.9(18) . .
C5 C6 N3 101.5(19) . .
O45 Ge19 O48 170(2) . .
O45 Ge19 O46 91(2) . .
O48 Ge19 O46 79(2) . .
O45 Ge19 O47 90(2) . .
O48 Ge19 O47 88(2) . .
O46 Ge19 O47 88(2) . .
O45 Ge19 O49 79(2) . .
O48 Ge19 O49 111(2) . .
O46 Ge19 O49 167(2) . .
O47 Ge19 O49 84(2) . .
O45 Ge19 O50 90(2) . .
O48 Ge19 O50 91(2) . .
O46 Ge19 O50 91(2) . .
O47 Ge19 O50 179(2) . .
O49 Ge19 O50 96(2) . .
C24A C23A N11 109(5) 7_566 1_565
C19 C20A N11 105.1(19) 7 7
C23A C24A N12A 134(4) 7_565 7_565
C24B C23B N11 125(4) . 7
N11 C20B C19 107(5) . .
C23B C24B N12B 136(4) . 7_565

loop_
_geom_bond_atom_site_label_1
_geom_bond_atom_site_label_2
_geom_bond_distance
_geom_bond_site_symmetry_2
Ge1 O1 1.807(7) .
Ge1 O3 1.863(6) .
Ge1 O3 1.863(6) 2_565
Ge1 O4 1.911(6) .
Ge1 O4 1.911(6) 2_565
Ge1 O2 1.927(8) .
Ge2 O7 1.762(6) .
Ge2 O8 1.768(6) 2_565
Ge2 O6 1.774(6) .
Ge2 O5 1.781(7) .
Ge2 O2 2.038(6) .
Ge2 Ge2 2.911(2) 2_565
Ge3 O4 1.721(6) .
Ge3 O7 1.740(6) .
Ge3 O11 1.743(6) .
Ge3 O9 1.757(5) .
Ge4 O3 1.715(6) 2_565
Ge4 O10 1.739(3) .
Ge4 O8 1.746(7) .
Ge4 O9 1.754(6) .
Ge5 O12 1.799(5) .
Ge5 O17 1.860(5) .
Ge5 O14 1.877(6) .
Ge5 O16 1.879(5) .
Ge5 O15 1.888(6) .
Ge5 O13 1.944(6) .
Ge6 O21 1.768(6) .
Ge6 O22 1.771(5) .
Ge6 O20 1.788(5) .
Ge6 O19 1.806(5) .
Ge6 O13 1.932(6) .
Ge6 Ge7 2.9345(12) .
Ge7 O23 1.758(5) .
Ge7 O24 1.766(5) .
Ge7 O20 1.774(5) .
Ge7 O18 1.790(6) .
Ge7 O13 2.171(5) .
Ge8 O14 1.723(6) .
Ge8 O27 1.742(6) .
Ge8 O25 1.754(5) .
Ge8 O21 1.754(5) .
Ge9 O15 1.709(6) .
Ge9 O11 1.741(6) .
Ge9 O24 1.750(5) .
Ge9 O26 1.750(5) .
Ge10 O16 1.728(5) .
Ge10 O42 1.731(5) 1_565
Ge10 O22 1.743(6) .
Ge10 O26 1.763(5) .
Ge11 O17 1.731(5) .
Ge11 O42 1.733(5) .
Ge11 O23 1.746(5) .
Ge11 O25 1.760(6) .
Ge12 O28 1.803(5) .
Ge12 O31 1.852(5) .
Ge12 O30 1.859(5) .
Ge12 O33 1.892(5) .
Ge12 O32 1.905(5) .
Ge12 O29 1.938(6) .
Ge13 O37 1.763(5) .
Ge13 O38 1.769(5) .
Ge13 O36 1.773(6) .
Ge13 O34 1.785(5) .
Ge13 O29 1.985(6) .
Ge13 Ge14 2.8950(12) .
Ge14 O43 1.770(6) .
Ge14 O40 1.771(5) .
Ge14 O36 1.793(6) .
Ge14 O35 1.811(6) .
Ge14 O29 2.010(5) .
Ge15 O33 1.724(5) .
Ge15 O27 1.736(6) 7_565
Ge15 O41 1.755(5) .
Ge15 O37 1.760(6) .
Ge16 O44 1.720(6) 1_565
Ge16 O31 1.723(6) .
Ge16 O40 1.748(6) .
Ge16 O41 1.757(5) .
Ge17 O30 1.728(5) .
Ge17 O44 1.736(5) .
Ge17 O38 1.743(6) .
Ge17 O39 1.756(5) .
Ge18 O18 1.719(6) .
Ge18 O32 1.734(5) .
Ge18 O43 1.756(6) .
Ge18 O39 1.757(5) .
O2 Ge2 2.038(6) 2_565
O3 Ge4 1.715(6) 2_565
O6 Ge2 1.774(6) 2_565
O8 Ge2 1.768(6) 2_565
O10 Ge4 1.739(3) 2_575
O27 Ge15 1.736(6) 7_566
O42 Ge10 1.731(5) 1_545
O44 Ge16 1.720(6) 1_545
N4 C10 1.46(2) .
N4 C7 1.528(19) .
N5 C8 1.44(3) .
N5 C11 1.49(2) .
N5 C9 1.49(2) .
N6 C12 1.48(2) .
C7 C8 1.59(3) .
C9 C10 1.61(3) .
C11 C12 1.46(2) .
N7 C13 1.505(15) .
N7 C16 1.523(14) .
N8 C15 1.467(14) .
N8 C17 1.488(13) .
N8 C14 1.499(15) .
N9 C18 1.500(13) .
C13 C14 1.520(16) .
C15 C16 1.536(15) .
C17 C18 1.534(15) .
N10 C22 1.44(2) .
N10 C19 1.488(16) .
N11 C21 1.45(3) .
N11 C20B 1.53(8) .
N11 C20A 1.59(3) 7_556
N11 C23A 1.61(8) 1_545
N11 C23B 1.73(4) 7_556
C19 C20A 1.51(3) 7_556
C19 C20B 1.53(8) .
C21 C22 1.40(3) .
N1 C1 1.41(2) .
N1 C4 1.512(17) .
N2 C3 1.40(2) .
N2 C2 1.41(2) .
N2 C5 1.44(2) .
N3 C6 1.52(3) .
C1 C2 1.48(2) .
C3 C4 1.54(2) .
C5 C6 1.45(3) .
Ge19 O45 1.66(5) .
Ge19 O48 1.78(5) .
Ge19 O46 1.80(5) .
Ge19 O47 1.81(5) .
Ge19 O49 1.81(5) .
Ge19 O50 1.99(6) .
N12A C24A 1.30(4) 7_566
C23A C24A 1.28(8) 7_566
C23A N11 1.61(8) 1_565
C20A C19 1.51(3) 7
C20A N11 1.59(3) 7
C24A C23A 1.28(8) 7_565
C24A N12A 1.30(4) 7_565
N12B C24B 1.43(6) 7_566
C23B C24B 1.11(5) .
C23B N11 1.73(4) 7
C24B N12B 1.43(6) 7_565

loop_
_platon_squeeze_void_nr
_platon_squeeze_void_average_x
_platon_squeeze_void_average_y
_platon_squeeze_void_average_z
_platon_squeeze_void_volume
_platon_squeeze_void_count_electrons
_platon_squeeze_void_content
1 0.750 1.000 0.122 236 8 ' '
2 0.500 0.982 0.250 262 18 ' '
3 1.000 -0.013 0.250 262 18 ' '
4 0.750 0.500 0.218 9 3 ' '
5 0.250 1.000 0.378 236 7 ' '
6 0.250 0.500 0.282 9 2 ' '
7 0.750 0.000 0.622 236 12 ' '
8 0.500 0.017 0.750 262 18 ' '
9 1.000 0.009 0.750 262 17 ' '
10 0.750 0.500 0.718 9 2 ' '
11 0.250 0.000 0.878 236 12 ' '
12 0.250 0.500 0.782 9 1 ' '
